data_1571274
loop_
_publ_author_name
'Whitehead, Bevan S.'
'Brennessel, William W.'
'Michtavy, Shane S.'
'Silva, Hope A.'
'Kim, Jaehwan'
'Milner, Phillip J.'
'Porosoff, Marc D.'
'Barnett, Brandon R.'

_publ_section_title
;
 Selective adsorption of fluorinated super greenhouse gases within a
 metal-organic framework with dynamic corrugated ultramicropores.
;
_journal_issue 16
_journal_name_full 'Chemical science'
_journal_page_first 5964
_journal_page_last 5972
_journal_paper_doi 10.1039/d3sc07007g
_journal_volume 15
_journal_year 2024
_chemical_absolute_configuration ad
_chemical_formula_moiety 'C17 H8 F6 O4 Zn'
_chemical_formula_sum 'C17 H8 F6 O4 Zn'
_chemical_formula_weight 455.60
_space_group_crystal_system hexagonal
_space_group_IT_number 180
_space_group_name_Hall 'P 62 2 (0 0 4)'
_space_group_name_H-M_alt 'P 62 2 2'
_atom_sites_solution_hydrogens geom
_atom_sites_solution_primary dual
_atom_sites_solution_secondary difmap
_audit_creation_date 2023-12-21
_audit_creation_method
;
Olex2 1.5
(compiled 2023.08.24 svn.re1ec1418 for OlexSys, GUI svn.r6817)
;
_audit_update_record
;
2023-12-21 deposited with the CCDC.	2024-03-25 downloaded from the CCDC.
;
_cell_angle_alpha 90
_cell_angle_beta 90
_cell_angle_gamma 120
_cell_formula_units_Z 6
_cell_length_a 21.2065(6)
_cell_length_b 21.2065(6)
_cell_length_c 7.6905(3)
_cell_measurement_reflns_used 4989
_cell_measurement_temperature 250.00(10)
_cell_measurement_theta_max 79.0910
_cell_measurement_theta_min 2.4360
_cell_volume 2995.18(17)
_computing_cell_refinement 'CrysAlisPro 1.171.42.101a (Rigaku OD, 2023)'
_computing_data_collection 'CrysAlisPro 1.171.42.101a (Rigaku OD, 2023)'
_computing_data_reduction 'CrysAlisPro 1.171.42.101a (Rigaku OD, 2023)'
_computing_molecular_graphics 'Olex2 1.5 (Dolomanov et al., 2009)'
_computing_publication_material 'Olex2 1.5 (Dolomanov et al., 2009)'
_computing_structure_refinement 'SHELXL 2019/3 (Sheldrick, 2015b)'
_computing_structure_solution 'SHELXT 2018/2 (Sheldrick, 2015a)'
_diffrn_ambient_environment N~2~
_diffrn_ambient_temperature 250.00(10)
_diffrn_detector 'Hybrid Pixel Array Detector'
_diffrn_detector_area_resol_mean 10.0000
_diffrn_detector_type HyPix
_diffrn_measured_fraction_theta_full 0.995
_diffrn_measured_fraction_theta_max 0.978
_diffrn_measurement_details
;
List of Runs (angles in degrees, time in seconds):

  # Type    Start    End  Width  t~exp~   \w     \q     \k     \f   Frames
#--------------------------------------------------------------------------
  1  \w   -153.00 -60.00   0.50   60.00    --  -91.75-144.00 -77.00  186
  2  \w     45.00 125.00   0.50   60.00    --  113.25-144.00 -77.00  160
  3  \w    -86.00 -13.00   0.50   40.00    --  -47.21 126.00 167.00  146
  4  \w     -9.00  28.00   0.50   40.00    --  -47.21  19.00  90.00   74
  5  \w     -9.00  28.00   0.50   40.00    --  -47.21  19.00  60.00   74
  6  \w     42.00 106.00   0.50   60.00    --  113.25 -94.00  60.00  128
  7  \w     42.00  83.00   0.50   60.00    --  113.25 -61.00   0.00   82
  8  \w     42.00 106.00   0.50   60.00    --  113.25 -94.00  30.00  128
  9  \w     97.00 178.00   0.50   60.00    --  113.25  61.00-180.00  162
 10  \w   -120.00 -32.00   0.50   40.00    --  -47.21 -57.00 120.00  176
 11  \w     25.00 120.00   0.50   40.00    --   47.21  77.00 -60.00  190
 12  \w     97.00 174.00   0.50   60.00    --  113.25  61.00  90.00  154
;
_diffrn_measurement_device 'four-circle diffractometer'
_diffrn_measurement_device_type 'XtaLAB Synergy, Dualflex, HyPix'
_diffrn_measurement_method '\w scans'
_diffrn_orient_matrix_type 'CrysAlisPro convention (1999,Acta A55,543-557)'
_diffrn_orient_matrix_UB_11 -0.0342221000
_diffrn_orient_matrix_UB_12 -0.0832785000
_diffrn_orient_matrix_UB_13 -0.0141497000
_diffrn_orient_matrix_UB_21 -0.0763098000
_diffrn_orient_matrix_UB_22 -0.0082560000
_diffrn_orient_matrix_UB_23 -0.0099411000
_diffrn_orient_matrix_UB_31 0.0062599000
_diffrn_orient_matrix_UB_32 0.0062506000
_diffrn_orient_matrix_UB_33 -0.1995370000
_diffrn_radiation_monochromator mirror
_diffrn_radiation_probe x-ray
_diffrn_radiation_type 'Cu K\a'
_diffrn_radiation_wavelength 1.54184
_diffrn_reflns_av_R_equivalents 0.1689
_diffrn_reflns_av_unetI/netI 0.0842
_diffrn_reflns_Laue_measured_fraction_full 0.995
_diffrn_reflns_Laue_measured_fraction_max 0.978
_diffrn_reflns_limit_h_max 26
_diffrn_reflns_limit_h_min -19
_diffrn_reflns_limit_k_max 20
_diffrn_reflns_limit_k_min -24
_diffrn_reflns_limit_l_max 7
_diffrn_reflns_limit_l_min -9
_diffrn_reflns_number 14225
_diffrn_reflns_point_group_measured_fraction_full 0.995
_diffrn_reflns_point_group_measured_fraction_max 0.963
_diffrn_reflns_theta_full 67.684
_diffrn_reflns_theta_max 81.434
_diffrn_reflns_theta_min 2.406
_diffrn_source 'micro-focus sealed X-ray tube'
_diffrn_source_type 'PhotonJet (Cu) X-ray Source'
_exptl_absorpt_coefficient_mu 2.409
_exptl_absorpt_correction_T_max 1.00000
_exptl_absorpt_correction_T_min 0.04752
_exptl_absorpt_correction_type multi-scan
_exptl_absorpt_process_details
;
CrysAlisPro 1.171.42.101a (Rigaku Oxford Diffraction, 2023)
Empirical absorption correction using spherical harmonics,
implemented in SCALE3 ABSPACK scaling algorithm.
;
_exptl_crystal_colour colourless
_exptl_crystal_colour_primary colourless
_exptl_crystal_density_diffrn 1.516
_exptl_crystal_description needle
_exptl_crystal_F_000 1356
_exptl_crystal_size_max 0.2
_exptl_crystal_size_mid 0.026
_exptl_crystal_size_min 0.022
_refine_diff_density_max 0.806
_refine_diff_density_min -0.921
_refine_diff_density_rms 0.116
_refine_ls_abs_structure_details
;
 Flack x determined using 456 quotients [(I+)-(I-)]/[(I+)+(I-)]
 (Parsons, Flack and Wagner, Acta Cryst. B69 (2013) 249-259).
;
_refine_ls_abs_structure_Flack 0.00(3)
_refine_ls_extinction_method none
_refine_ls_goodness_of_fit_ref 1.047
_refine_ls_hydrogen_treatment constr
_refine_ls_matrix_type full
_refine_ls_number_parameters 128
_refine_ls_number_reflns 2146
_refine_ls_number_restraints 0
_refine_ls_restrained_S_all 1.047
_refine_ls_R_factor_all 0.1044
_refine_ls_R_factor_gt 0.0547
_refine_ls_shift/su_max 0.000
_refine_ls_shift/su_mean 0.000
_refine_ls_structure_factor_coef Fsqd
_refine_ls_weighting_details 'w=1/[\s^2^(Fo^2^)+(0.1043P)^2^] where P=(Fo^2^+2Fc^2^)/3'
_refine_ls_weighting_scheme calc
_refine_ls_wR_factor_gt 0.1368
_refine_ls_wR_factor_ref 0.1783
_reflns_Friedel_coverage 0.642
_reflns_Friedel_fraction_full 0.993
_reflns_Friedel_fraction_max 0.942
_reflns_number_gt 1471
_reflns_number_total 2146
_reflns_threshold_expression 'I > 2\s(I)'
_cod_data_source_file d3sc07007g2.cif
_cod_data_source_block brbbsw100
_cod_depositor_comments 'Adding full bibliography for 1571271--1571275.cif.'
_cod_original_cell_volume 2995.2(2)
_cod_original_sg_symbol_Hall 'P 62 2c (0 0 1)'
_cod_database_code 1571274
_shelx_shelxl_version_number 2019/3
_chemical_oxdiff_usercomment '250 K CH4 dosed xtal'
_shelx_space_group_comment
;
The symmetry employed for this shelxl refinement is uniquely defined
by the following loop, which should always be used as a source of
symmetry information in preference to the above space-group names.
They are only intended as comments.
;
_shelx_estimated_absorpt_t_max 0.949
_shelx_estimated_absorpt_t_min 0.644
_olex2_refinement_description
;
1. Fixed Uiso
 At 1.2 times of:
  All C(H) groups
2.a Aromatic/amide H refined with riding coordinates:
 C3(H3), C4(H4), C6(H6), C7(H7)
;
_olex2_submission_original_sample_id brbbsw100_250
_olex2_submission_special_instructions 'No special instructions were received'
_oxdiff_exptl_absorpt_empirical_details
;
Empirical correction (ABSPACK) includes:
- Absorption correction using spherical harmonics
- Frame scaling
;
_oxdiff_exptl_absorpt_empirical_full_max 6.368
_oxdiff_exptl_absorpt_empirical_full_min 0.266

loop_
_space_group_symop_operation_xyz
'x, y, z'
'-y, x-y, z+2/3'
'-x+y, -x, z+1/3'
'-x, -y, z'
'y, -x+y, z+2/3'
'x-y, x, z+1/3'
'y, x, -z+2/3'
'x-y, -y, -z'
'-x, -x+y, -z+1/3'
'-y, -x, -z+2/3'
'-x+y, y, -z'
'x, x-y, -z+1/3'

loop_
_atom_site_label
_atom_site_type_symbol
_atom_site_fract_x
_atom_site_fract_y
_atom_site_fract_z
_atom_site_U_iso_or_equiv
_atom_site_adp_type
_atom_site_occupancy
_atom_site_site_symmetry_order
_atom_site_calc_flag
_atom_site_refinement_flags_posn
_atom_site_refinement_flags_adp
_atom_site_refinement_flags_occupancy
_atom_site_disorder_assembly
_atom_site_disorder_group
Zn1 Zn 0.70044(4) 0.29956(4) -0.166667 0.0329(4) Uani 1 2 d S T P . .
F1 F 0.8446(3) 0.0990(3) 0.5465(12) 0.112(3) Uani 1 1 d . . . . .
F2 F 0.8144(3) 0.0030(4) 0.6963(12) 0.111(3) Uani 1 1 d . . . . .
F3 F 0.7698(4) 0.0720(4) 0.7566(11) 0.093(3) Uani 1 1 d . . . . .
O1 O 0.7062(3) 0.2421(3) 0.0205(8) 0.0528(15) Uani 1 1 d . . . . .
O2 O 0.6392(3) 0.2404(3) 0.2427(8) 0.0456(14) Uani 1 1 d . . . . .
C1 C 0.6765(4) 0.2184(4) 0.1656(12) 0.0409(18) Uani 1 1 d . . . . .
C2 C 0.6886(4) 0.1624(4) 0.2490(12) 0.0408(19) Uani 1 1 d . . . . .
C3 C 0.7266(4) 0.1351(4) 0.1642(13) 0.050(2) Uani 1 1 d . . . . .
H3 H 0.745057 0.152219 0.052269 0.060 Uiso 1 1 calc R U . . .
C4 C 0.7383(5) 0.0826(5) 0.2413(14) 0.056(3) Uani 1 1 d . . . . .
H4 H 0.764509 0.064564 0.181124 0.067 Uiso 1 1 calc R U . . .
C5 C 0.7116(4) 0.0567(4) 0.4064(14) 0.047(2) Uani 1 1 d . . . . .
C6 C 0.6737(4) 0.0849(4) 0.4922(14) 0.047(2) Uani 1 1 d . . . . .
H6 H 0.654897 0.067737 0.603831 0.056 Uiso 1 1 calc R U . . .
C7 C 0.6631(4) 0.1379(4) 0.4163(12) 0.043(2) Uani 1 1 d . . . . .
H7 H 0.638529 0.157547 0.477820 0.051 Uiso 1 1 calc R U . . .
C8 C 0.7240(5) 0.000000 0.500000 0.054(4) Uani 1 2 d S T P . .
C9 C 0.7885(5) 0.0437(6) 0.628(2) 0.089(5) Uani 1 1 d . . . . .

loop_
_atom_site_aniso_label
_atom_site_aniso_U_11
_atom_site_aniso_U_22
_atom_site_aniso_U_33
_atom_site_aniso_U_23
_atom_site_aniso_U_13
_atom_site_aniso_U_12
Zn1 0.0272(5) 0.0272(5) 0.0395(8) 0.0012(5) 0.0012(5) 0.0100(5)
F1 0.034(3) 0.074(4) 0.196(9) 0.075(5) 0.001(4) 0.002(3)
F2 0.038(3) 0.083(4) 0.205(8) 0.076(5) -0.001(4) 0.024(3)
F3 0.068(4) 0.061(4) 0.127(7) 0.021(4) -0.031(4) 0.014(3)
O1 0.050(3) 0.056(3) 0.054(4) 0.016(3) 0.003(3) 0.028(3)
O2 0.055(3) 0.046(3) 0.046(3) 0.018(3) 0.002(3) 0.033(3)
C1 0.030(3) 0.029(3) 0.060(5) 0.009(4) 0.007(4) 0.013(3)
C2 0.031(4) 0.028(3) 0.059(6) 0.016(4) 0.007(4) 0.011(3)
C3 0.047(4) 0.042(4) 0.064(6) 0.022(5) 0.013(5) 0.025(3)
C4 0.052(5) 0.044(5) 0.081(7) 0.024(5) 0.034(5) 0.031(4)
C5 0.032(4) 0.034(4) 0.075(7) 0.024(4) 0.015(4) 0.017(3)
C6 0.045(4) 0.040(4) 0.059(6) 0.024(4) 0.016(4) 0.024(3)
C7 0.038(4) 0.035(4) 0.060(6) 0.007(4) 0.005(4) 0.022(3)
C8 0.032(4) 0.044(6) 0.090(11) 0.034(7) 0.017(4) 0.022(3)
C9 0.033(4) 0.055(6) 0.161(15) 0.066(8) 0.004(7) 0.009(4)

loop_
_atom_type_symbol
_atom_type_description
_atom_type_scat_dispersion_real
_atom_type_scat_dispersion_imag
_atom_type_scat_source
C C 0.0181 0.0091 'International Tables Vol C Tables 4.2.6.8 and 6.1.1.4'
H H 0.0000 0.0000 'International Tables Vol C Tables 4.2.6.8 and 6.1.1.4'
O O 0.0492 0.0322 'International Tables Vol C Tables 4.2.6.8 and 6.1.1.4'
F F 0.0727 0.0534 'International Tables Vol C Tables 4.2.6.8 and 6.1.1.4'
Zn Zn -1.5491 0.6778 'International Tables Vol C Tables 4.2.6.8 and 6.1.1.4'

loop_
_geom_angle_atom_site_label_1
_geom_angle_atom_site_label_2
_geom_angle_atom_site_label_3
_geom_angle
_geom_angle_site_symmetry_1
_geom_angle_site_symmetry_3
_geom_angle_publ_flag
O1 Zn1 O1 106.0(4) 10_664 . ?
O2 Zn1 O1 104.6(2) 2_654 . ?
O2 Zn1 O1 104.6(2) 11_655 10_664 ?
O2 Zn1 O1 102.1(2) 2_654 10_664 ?
O2 Zn1 O1 102.1(2) 11_655 . ?
O2 Zn1 O2 135.1(3) 11_655 2_654 ?
C1 O1 Zn1 137.6(5) . . ?
C1 O2 Zn1 131.9(6) . 3_665 ?
O1 C1 C2 116.9(7) . . ?
O2 C1 O1 123.7(7) . . ?
O2 C1 C2 119.3(8) . . ?
C3 C2 C1 120.5(8) . . ?
C3 C2 C7 119.0(7) . . ?
C7 C2 C1 120.5(7) . . ?
C2 C3 H3 119.6 . . ?
C2 C3 C4 120.9(9) . . ?
C4 C3 H3 119.6 . . ?
C3 C4 H4 119.7 . . ?
C5 C4 C3 120.5(8) . . ?
C5 C4 H4 119.7 . . ?
C4 C5 C8 123.1(7) . . ?
C6 C5 C4 118.3(8) . . ?
C6 C5 C8 118.6(8) . . ?
C5 C6 H6 119.5 . . ?
C7 C6 C5 121.1(9) . . ?
C7 C6 H6 119.5 . . ?
C2 C7 H7 119.9 . . ?
C6 C7 C2 120.1(8) . . ?
C6 C7 H7 119.9 . . ?
C5 C8 C5 111.4(9) . 8_556 ?
C5 C8 C9 105.9(5) . . ?
C5 C8 C9 112.3(6) 8_556 . ?
C5 C8 C9 112.3(6) . 8_556 ?
C5 C8 C9 105.9(5) 8_556 8_556 ?
C9 C8 C9 109.1(13) 8_556 . ?
F1 C9 F2 106.1(8) . . ?
F1 C9 C8 110.7(10) . . ?
F2 C9 C8 112.6(10) . . ?
F3 C9 F1 106.9(10) . . ?
F3 C9 F2 108.4(13) . . ?
F3 C9 C8 111.7(8) . . ?

loop_
_geom_bond_atom_site_label_1
_geom_bond_atom_site_label_2
_geom_bond_distance
_geom_bond_site_symmetry_2
_geom_bond_publ_flag
Zn1 O1 1.929(6) . ?
Zn1 O1 1.929(6) 10_664 ?
Zn1 O2 1.925(5) 2_654 ?
Zn1 O2 1.925(5) 11_655 ?
F1 C9 1.338(11) . ?
F2 C9 1.339(11) . ?
F3 C9 1.315(16) . ?
O1 C1 1.257(9) . ?
O2 C1 1.251(9) . ?
C1 C2 1.481(10) . ?
C2 C3 1.368(11) . ?
C2 C7 1.392(11) . ?
C3 H3 0.9400 . ?
C3 C4 1.388(11) . ?
C4 H4 0.9400 . ?
C4 C5 1.387(12) . ?
C5 C6 1.387(11) . ?
C5 C8 1.532(9) . ?
C6 H6 0.9400 . ?
C6 C7 1.381(10) . ?
C7 H7 0.9400 . ?
C8 C9 1.562(14) 8_556 ?
C8 C9 1.562(14) . ?

loop_
_geom_torsion_atom_site_label_1
_geom_torsion_atom_site_label_2
_geom_torsion_atom_site_label_3
_geom_torsion_atom_site_label_4
_geom_torsion
_geom_torsion_site_symmetry_1
_geom_torsion_site_symmetry_2
_geom_torsion_site_symmetry_3
_geom_torsion_site_symmetry_4
_geom_torsion_publ_flag
Zn1 O1 C1 O2 -13.9(13) . . . . ?
Zn1 O1 C1 C2 167.4(6) . . . . ?
Zn1 O2 C1 O1 12.2(12) 3_665 . . . ?
Zn1 O2 C1 C2 -169.1(5) 3_665 . . . ?
O1 C1 C2 C3 -4.1(11) . . . . ?
O1 C1 C2 C7 174.4(7) . . . . ?
O2 C1 C2 C3 177.1(7) . . . . ?
O2 C1 C2 C7 -4.4(11) . . . . ?
C1 C2 C3 C4 180.0(8) . . . . ?
C1 C2 C7 C6 179.1(8) . . . . ?
C2 C3 C4 C5 0.0(14) . . . . ?
C3 C2 C7 C6 -2.5(12) . . . . ?
C3 C4 C5 C6 -0.5(13) . . . . ?
C3 C4 C5 C8 -178.7(8) . . . . ?
C4 C5 C6 C7 -0.4(13) . . . . ?
C4 C5 C8 C5 -138.3(9) . . . 8_556 ?
C4 C5 C8 C9 -19.7(11) . . . 8_556 ?
C4 C5 C8 C9 99.3(10) . . . . ?
C5 C6 C7 C2 1.9(13) . . . . ?
C5 C8 C9 F1 -171.6(8) 8_556 . . . ?
C5 C8 C9 F1 -49.8(12) . . . . ?
C5 C8 C9 F2 -168.5(9) . . . . ?
C5 C8 C9 F2 69.7(13) 8_556 . . . ?
C5 C8 C9 F3 69.3(9) . . . . ?
C5 C8 C9 F3 -52.6(10) 8_556 . . . ?
C6 C5 C8 C5 43.5(6) . . . 8_556 ?
C6 C5 C8 C9 -78.9(10) . . . . ?
C6 C5 C8 C9 162.2(8) . . . 8_556 ?
C7 C2 C3 C4 1.5(12) . . . . ?
C8 C5 C6 C7 177.8(7) . . . . ?
C9 C8 C9 F1 71.3(9) 8_556 . . . ?
C9 C8 C9 F2 -47.4(8) 8_556 . . . ?
C9 C8 C9 F3 -169.7(9) 8_556 . . . ?
